data_1573359
loop_
_publ_author_name
'Gajda, Roman'
'S&#x142;awi&#x144;ski, Wojciech'
'Por&#x119;ba, Tomasz'
'Parafiniuk, Jan'
'Mezouar, Mohamed'
'Dera, Przemys&#x142;aw'
'Wo&#x17a;niak, Krzysztof'

_publ_section_title
;
 Incommensurately modulated structure of
 Zn<sub>4</sub>Si<sub>2</sub>O<sub>7</sub>(OH)<sub>2</sub>&#xb7;H<sub>2</sub>O
 at high pressure.
;
_journal_issue 1
_journal_name_full IUCrJ
_journal_paper_doi 10.1107/S2052252524011060
_journal_volume 12
_journal_year 2025
_chemical_formula_sum 'H0 O10 Si2 Zn4'
_chemical_formula_weight 477.7
_space_group_IT_number 34
_space_group_name_Hall 'P 2 -2n'
_space_group_name_H-M_alt 'P n n 2'
_space_group_ssg_name Pnn2(0\b0)000
_symmetry_cell_setting orthorhombic
_cell_angle_alpha 90
_cell_angle_beta 90
_cell_angle_gamma 90
_cell_formula_units_Z 2
_cell_length_a 8.0977(6)
_cell_length_b 10.5415(10)
_cell_length_c 5.0266(2)
_cell_measurement_reflns_used 9580
_cell_measurement_temperature 293
_cell_measurement_theta_max 19.01
_cell_measurement_theta_min 2.36
_cell_modulation_dimension 1
_cell_volume 429.08(5)
_computing_cell_refinement 'CrysAlisPro 1.171.43.105a (Rigaku OD, 2024)'
_computing_data_collection 'CrysAlisPro 1.171.43.105a (Rigaku OD, 2024) (IMPORT)'
_computing_data_reduction 'CrysAlisPro 1.171.43.105a (Rigaku OD, 2024)'
_diffrn_ambient_temperature 293
_diffrn_detector 'Hybrid Pixel Array Detector'
_diffrn_detector_area_resol_mean 13.3333
_diffrn_measured_fraction_theta_full 0.44
_diffrn_measured_fraction_theta_max 0.44
_diffrn_measurement_device 'four-circle diffractometer'
_diffrn_measurement_device_type 'esperanto-CrysAlisPro-abstract goniometer imported esperanto images'
_diffrn_measurement_method '\w scans'
_diffrn_radiation_monochromator synchrotron
_diffrn_radiation_probe x-ray
_diffrn_radiation_type synchrotron
_diffrn_radiation_wavelength 0.2229
_diffrn_reflns_av_R_equivalents 0.1065
_diffrn_reflns_av_unetI/netI 0.0214
_diffrn_reflns_limit_h_max 13
_diffrn_reflns_limit_h_min -13
_diffrn_reflns_limit_index_m_1_max 2
_diffrn_reflns_limit_index_m_1_min -2
_diffrn_reflns_limit_k_max 7
_diffrn_reflns_limit_k_min -9
_diffrn_reflns_limit_l_max 8
_diffrn_reflns_limit_l_min -8
_diffrn_reflns_number 7097
_diffrn_reflns_theta_full 10.71
_diffrn_reflns_theta_max 10.71
_diffrn_reflns_theta_min 1.5
_diffrn_source synchrotron
_exptl_absorpt_coefficient_mu 0.467
_exptl_absorpt_correction_T_max 1
_exptl_absorpt_correction_T_min 0.545
_exptl_absorpt_correction_type multi-scan
_exptl_absorpt_process_details
;
CrysAlisPro 1.171.43.105a (Rigaku Oxford Diffraction, 2024)
Empirical absorption correction using spherical harmonics,
implemented in SCALE3 ABSPACK scaling algorithm.
;
_exptl_crystal_colour colourless
_exptl_crystal_density_diffrn 3.6973
_exptl_crystal_description plate
_exptl_crystal_F_000 456
_exptl_crystal_size_max 0.045
_exptl_crystal_size_mid 0.03
_exptl_crystal_size_min 0.02
_refine_diff_density_max 4.80
_refine_diff_density_min -3.29
_refine_ls_abs_structure_details '  0 of Friedel pairs used in the refinement'
_refine_ls_extinction_method none
_refine_ls_goodness_of_fit_gt 9.1391
_refine_ls_goodness_of_fit_ref 7.7139
_refine_ls_hydrogen_treatment constr
_refine_ls_number_constraints 1
_refine_ls_number_parameters 74
_refine_ls_number_reflns 3955
_refine_ls_number_restraints 3
_refine_ls_R_factor_all 0.2921
_refine_ls_R_factor_gt 0.1875
_refine_ls_shift/su_max 3.3944
_refine_ls_shift/su_mean 0.3229
_refine_ls_structure_factor_coef F
_refine_ls_weighting_details 'calc w=1/[\s^2^(Fo)+(0.01P)^2^+0.0000P] where P=(Fo+2Fc)/3'
_refine_ls_weighting_scheme sigma
_refine_ls_wR_factor_gt 0.2063
_refine_ls_wR_factor_ref 0.2390
_reflns_number_gt 2127
_reflns_number_total 3955
_reflns_threshold_expression I>3\s(I)
_cod_data_source_file fc5081.cif
_cod_data_source_block I
_cod_database_code 1573359

loop_
_space_group_symop_id
_space_group_symop_operation_xyz
1 x,y,z
2 -x,-y,z
3 x+0.5,-y+0.5,z+0.5
4 -x+0.5,y+0.5,z+0.5

loop_
_space_group_symop_ssg_id
_space_group_symop_ssg_operation_algebraic
1 x1,x2,x3,x4
2 -x1,-x2,x3,-x4
3 x1+1/2,-x2+1/2,x3+1/2,-x4
4 -x1+1/2,x2+1/2,x3+1/2,x4

loop_
_atom_site_label
_atom_site_type_symbol
_atom_site_fract_x
_atom_site_fract_y
_atom_site_fract_z
_atom_site_adp_type
_atom_site_U_iso_or_equiv
_atom_site_site_symmetry_multiplicity
_atom_site_occupancy
_atom_site_calc_flag
_atom_site_refinement_flags
_atom_site_disorder_assembly
_atom_site_disorder_group
Zn1 Zn 0.2288(2) 0.1465(3) -0.0051(4) Uani 0.0251(9) 4 1 d . . .
Zn2 Zn 0.3088(2) 0.3364(4) 0.4960(4) Uani 0.0251(9) 4 1 d . . .
O4 O 0.8186(10) 0.501(2) 0.5423(14) Uani 0.018(4) 4 1 d . . .
Ow O 0.5 0 0.503(7) Uani 0.05(2) 2 1 d . . .
Si1 Si 0.5163(4) 0.3555(5) 0.0026(10) Uani 0.010(2) 4 1 d . . .
O1 O 0.6836(13) 0.300(2) 0.1310(19) Uani 0.018(4) 4 1 d . . .
O2 O 0.3626(14) 0.2818(19) 0.1338(19) Uani 0.018(4) 4 1 d . . .
O3 O 0.5161(15) 0.341(2) -0.3159(14) Uani 0.018(4) 4 1 d . . .
O5 O 0.5 0.5 0.102(2) Uani 0.018(4) 2 1 d . . .

loop_
_atom_site_aniso_label
_atom_site_aniso_type_symbol
_atom_site_aniso_U_11
_atom_site_aniso_U_22
_atom_site_aniso_U_33
_atom_site_aniso_U_12
_atom_site_aniso_U_13
_atom_site_aniso_U_23
Zn1 Zn 0.0142(5) 0.053(3) 0.0084(4) -0.0063(6) -0.0050(5) -0.0009(10)
Zn2 Zn 0.0142(5) 0.053(3) 0.0084(4) -0.0063(6) -0.0050(5) -0.0009(10)
O4 O 0.023(2) 0.018(12) 0.0116(15) -0.006(3) -0.0049(13) 0.001(2)
Ow O 0.036(6) 0.05(6) 0.052(10) 0.021(12) 0 0
Si1 Si 0.0107(12) 0.013(7) 0.0069(9) -0.0008(19) 0.0007(14) 0.005(2)
O1 O 0.023(2) 0.018(12) 0.0116(15) -0.006(3) -0.0049(13) 0.001(2)
O2 O 0.023(2) 0.018(12) 0.0116(15) -0.006(3) -0.0049(13) 0.001(2)
O3 O 0.023(2) 0.018(12) 0.0116(15) -0.006(3) -0.0049(13) 0.001(2)
O5 O 0.023(2) 0.018(12) 0.0116(15) -0.006(3) -0.0049(13) 0.001(2)

loop_
_atom_site_displace_Fourier_atom_site_label
_atom_site_displace_Fourier_axis
_atom_site_displace_Fourier_wave_vector_seq_id
_atom_site_displace_Fourier_param_cos
_atom_site_displace_Fourier_param_sin
Zn1 x 1 -0.0287(3) 0.0035(3)
Zn1 y 1 0 0
Zn1 z 1 -0.0040(5) 0.0061(5)
Zn1 x 2 -0.0288(3) 0.0061(4)
Zn1 y 2 0 0
Zn1 z 2 0 0
Zn1 x 3 -0.0059(5) 0.0014(5)
Zn1 y 3 0 0
Zn1 z 3 0 0
Zn2 x 1 -0.0316(3) -0.0026(3)
Zn2 y 1 0.0159(5) 0
Zn2 z 1 0.0023(5) 0.0056(5)
Zn2 x 2 -0.0292(3) -0.0047(4)
Zn2 y 2 0.0067(5) 0
Zn2 z 2 0 0
Zn2 x 3 -0.0029(4) 0.0002(5)
Zn2 y 3 -0.0005(10) 0
Zn2 z 3 0 0
O4 x 1 0.003(2) -0.0051(14)
O4 y 1 0 0
O4 z 1 -0.004(3) -0.0075(18)
Ow x 1 0 0.010(3)
Ow y 1 0 0
Ow z 1 0 0
Si1 x 1 -0.0280(4) -0.0013(6)
Si1 y 1 -0.00182(5) 0.000253(7)
Si1 z 1 0.0000(**) 0.0000690(18)
Si1 x 2 -0.0267(6) -0.0032(7)
Si1 y 2 -0.00136(6) 0.001249(16)
Si1 z 2 0 0
O1 x 1 -0.0384(7) 0.0020(6)
O1 y 1 -0.0203(3) 0.00392(6)
O1 z 1 0.0001484(10) 0.000768(5)
O1 x 2 -0.0356(9) 0.0031(8)
O1 y 2 -0.0169(4) 0.00768(17)
O1 z 2 0 0
O2 x 1 -0.0418(7) 0.0034(6)
O2 y 1 0.0151(3) -0.00320(6)
O2 z 1 -0.0001212(12) -0.000573(6)
O2 x 2 -0.0384(9) 0.0056(8)
O2 y 2 0.0130(3) -0.00486(15)
O2 z 2 0 0
O3 x 1 -0.0306(6) 0.0000(6)
O3 y 1 -0.00178(17) 0.00027(3)
O3 z 1 0.0000(**) 0.000068(6)
O3 x 2 -0.0291(8) -0.0018(7)
O3 y 2 -0.00130(15) 0.00128(5)
O3 z 2 0 0
O5 x 1 0 -0.0053(6)
O5 y 1 0 0
O5 z 1 0 0
O5 x 2 0 -0.0104(7)
O5 y 2 0 0.0008
O5 z 2 0 0

loop_
_atom_site_Fourier_wave_vector_seq_id
_atom_site_fourier_wave_vector_q1_coeff
1 1
2 2
3 3

loop_
_atom_type_symbol
_atom_type_scat_dispersion_real
_atom_type_scat_dispersion_imag
_atom_type_scat_source
H 0.0000 0.0000 'International Tables Vol C tables 4.2.6.8 and 6.1.1.1'
O -0.0022 0.0005 'International Tables Vol C tables 4.2.6.8 and 6.1.1.1'
Si -0.0005 0.0060 'International Tables Vol C tables 4.2.6.8 and 6.1.1.1'
Zn 0.0829 0.1637 'International Tables Vol C tables 4.2.6.8 and 6.1.1.1'

loop_
_cell_wave_vector_seq_id
_cell_wave_vector_x
_cell_wave_vector_y
_cell_wave_vector_z
1 0.000000 0.152000 0.000000

loop_
_geom_angle_atom_site_label_1
_geom_angle_atom_site_label_2
_geom_angle_atom_site_label_3
_geom_angle_site_ssg_symmetry_1
_geom_angle_site_ssg_symmetry_2
_geom_angle_site_ssg_symmetry_3
_geom_angle_av
_geom_angle_min
_geom_angle_max
_geom_angle_publ_flag
O4 Zn1 O1 3_4545 . 3_4545 117.3(8) 110.2(8) 127.4(7) ?
O4 Zn1 O2 3_4545 . . 112.5(9) 106.8(9) 119.1(9) ?
O4 Zn1 O3 3_4545 . 3_4555 110.8(9) 102.8(9) 123.2(9) ?
O1 Zn1 O2 3_4545 . . 103.2(8) 91.3(7) 109.6(8) ?
O1 Zn1 O3 3_4545 . 3_4555 105.6(7) 98.5(7) 110.6(7) ?
O2 Zn1 O3 . . 3_4555 105.6(8) 97.7(8) 111.1(8) ?
O4 Zn2 O1 2_6655 . 3_4555 109.7(9) 103.2(9) 116.0(10) ?
O4 Zn2 O2 2_6655 . . 118.1(8) 114.1(9) 121.4(6) ?
O4 Zn2 O3 2_6655 . 1_5565 111.2(10) 107.1(10) 114.9(10) ?
O1 Zn2 O2 3_4555 . . 103.3(9) 99.8(9) 106.6(8) ?
O1 Zn2 O3 3_4555 . 1_5565 108.2(9) 101.7(8) 112.2(9) ?
O2 Zn2 O3 . . 1_5565 105.7(7) 102.6(7) 109.6(8) ?
Zn1 O4 Zn2 3_5555 . 2_6655 123.0(10) 112.9(10) 129.7(10) ?
O1 Si1 O2 . . . 108.4(9) 108.2(9) 109.1(9) ?
O1 Si1 O3 . . . 111.3(9) 110.6(9) 111.5(9) ?
O1 Si1 O5 . . . 106.9(9) 106.7(10) 107.4(9) ?
O2 Si1 O3 . . . 111.0(9) 110.3(9) 111.2(9) ?
O2 Si1 O5 . . . 105.6(9) 105.4(9) 106.1(9) ?
O3 Si1 O5 . . . 113.4(10) 113.1(10) 113.5(10) ?
Zn1 O1 Zn2 3_5555 . 3_5545 116.6(9) 114.1(9) 121.3(8) ?
Zn1 O1 Si1 3_5555 . . 114.4(10) 103.1(11) 119.0(10) ?
Zn2 O1 Si1 3_5545 . . 125.2(9) 117.8(10) 135.0(7) ?
Zn1 O2 Zn2 . . . 115.1(8) 111.0(8) 120.7(8) ?
Zn1 O2 Si1 . . . 129.1(7) 117.4(9) 134.9(6) ?
Zn2 O2 Si1 . . . 113.8(10) 110.9(10) 116.5(10) ?
Zn1 O3 Zn2 3_5545 . 1_5545 121.6(4) 120.5(5) 122.2(4) ?
Zn1 O3 Si1 3_5545 . . 118.2(10) 115.7(9) 120.4(10) ?
Zn2 O3 Si1 1_5545 . . 119.4(10) 117.7(10) 121.1(10) ?
Si1 O5 Si1 . . 2_6655 144.1(8) 143.8(8) 145.0(8) ?

loop_
_geom_bond_atom_site_label_1
_geom_bond_atom_site_label_2
_geom_bond_site_ssg_symmetry_1
_geom_bond_site_ssg_symmetry_2
_geom_bond_distance_av
_geom_bond_distance_min
_geom_bond_distance_max
_geom_bond_publ_flag
Zn1 O4 . 3_4545 1.75(2) 1.63(2) 2.02(2) ?
Zn1 O1 . 3_4545 1.962(12) 1.851(15) 2.120(15) ?
Zn1 O2 . . 1.932(19) 1.84(2) 2.10(2) ?
Zn1 O3 . 3_4555 1.973(17) 1.900(18) 2.062(18) ?
Zn2 O4 . 2_6655 2.02(2) 1.59(3) 2.26(3) ?
Zn2 O1 . 3_4555 1.89(2) 1.80(3) 2.02(3) ?
Zn2 O2 . . 1.961(12) 1.901(13) 2.045(13) ?
Zn2 O3 . 1_5565 1.933(17) 1.881(17) 1.972(17) ?
Si1 O1 . . 1.622(19) 1.61(2) 1.66(2) ?
Si1 O2 . . 1.622(19) 1.609(19) 1.660(19) ?
Si1 O3 . . 1.609(9) 1.608(9) 1.609(9) ?
Si1 O5 . . 1.623(7) 1.609(7) 1.664(7) ?

loop_
_geom_hbond_atom_site_label_D
_geom_hbond_atom_site_label_H
_geom_hbond_atom_site_label_A
_geom_hbond_site_symmetry_D
_geom_hbond_site_symmetry_H
_geom_hbond_site_symmetry_A
_geom_hbond_distance_DH
_geom_hbond_distance_HA
_geom_hbond_distance_DA
_geom_hbond_angle_DHA
_geom_hbond_publ_flag
? ? ? ? ? ? ? ? ? ? ?

loop_
_geom_torsion_atom_site_label_1
_geom_torsion_atom_site_label_2
_geom_torsion_atom_site_label_3
_geom_torsion_atom_site_label_4
_geom_torsion_site_ssg_symmetry_1
_geom_torsion_site_ssg_symmetry_2
_geom_torsion_site_ssg_symmetry_3
_geom_torsion_site_ssg_symmetry_4
_geom_torsion_av
_geom_torsion_min
_geom_torsion_max
? ? ? ? ? ? ? ? ? ? ?

loop_
_restr_equal_distance_atom_site_label_1
_restr_equal_distance_site_symmetry_1
_restr_equal_distance_atom_site_label_2
_restr_equal_distance_site_symmetry_2
_restr_equal_distance_class_class_id
_restr_equal_distance_class_target_weight_param
Si1 . O2 . 1 0.001
Si1 . O1 . 1 0.001
Si1 . O5 . 1 0.001
Si1 . O3 . 1 0.001
